data_7125133
loop_
_publ_author_name
'Kyri, A. W.'
'Kunzmann, R.'
'Schnakenburg, G.'
'Qu, Z.-W.'
'Grimme, S.'
'Streubel, R.'

_publ_section_title
;
 Synthesis of a monomolecular anionic FLP complex.
;
_journal_issue 91
_journal_name_full 'Chemical communications (Cambridge, England)'
_journal_page_first 13361
_journal_page_last 13364
_journal_paper_doi 10.1039/c6cc07081g
_journal_volume 52
_journal_year 2016
_chemical_formula_sum 'C14 H23 O6 P Si2 W'
_chemical_formula_weight 558.32
_space_group_crystal_system orthorhombic
_space_group_IT_number 19
_space_group_name_Hall 'P 2ac 2ab'
_space_group_name_H-M_alt 'P 21 21 21'
_atom_sites_solution_hydrogens geom
_audit_block_doi 10.5517/ccdc.csd.cc1lc1vv
_audit_creation_method SHELXL-2014/6
_audit_update_record
;
2016-03-24 deposited with the CCDC.
2016-10-20 downloaded from the CCDC.
;
_cell_angle_alpha 90
_cell_angle_beta 90
_cell_angle_gamma 90
_cell_formula_units_Z 4
_cell_length_a 9.7786(5)
_cell_length_b 9.9521(4)
_cell_length_c 21.9977(10)
_cell_measurement_reflns_used 5772
_cell_measurement_temperature 100(2)
_cell_measurement_theta_max 29.18
_cell_measurement_theta_min 2.28
_cell_volume 2140.76(17)
_computing_structure_refinement 'SHELXL-2014/6 (Sheldrick, 2014)'
_diffrn_ambient_temperature 100(2)
_diffrn_detector_area_resol_mean 8
_diffrn_measured_fraction_theta_full 0.995
_diffrn_measured_fraction_theta_max 0.994
_diffrn_measurement_device_type 'Bruker X8-KappaApexII'
_diffrn_measurement_method 'fine slicing \w and \f scans'
_diffrn_radiation_monochromator graphite
_diffrn_radiation_type MoK\a
_diffrn_radiation_wavelength 0.71073
_diffrn_reflns_av_R_equivalents 0.0371
_diffrn_reflns_av_unetI/netI 0.0490
_diffrn_reflns_Laue_measured_fraction_full 0.995
_diffrn_reflns_Laue_measured_fraction_max 0.994
_diffrn_reflns_limit_h_max 10
_diffrn_reflns_limit_h_min -12
_diffrn_reflns_limit_k_max 13
_diffrn_reflns_limit_k_min -11
_diffrn_reflns_limit_l_max 18
_diffrn_reflns_limit_l_min -28
_diffrn_reflns_number 15593
_diffrn_reflns_point_group_measured_fraction_full 0.997
_diffrn_reflns_point_group_measured_fraction_max 0.997
_diffrn_reflns_theta_full 26.000
_diffrn_reflns_theta_max 27.986
_diffrn_reflns_theta_min 3.064
_diffrn_source 'sealed tube'
_diffrn_standards_number 0
_exptl_absorpt_coefficient_mu 5.606
_exptl_absorpt_correction_T_max 0.7460
_exptl_absorpt_correction_T_min 0.5298
_exptl_absorpt_correction_type empirical
_exptl_absorpt_process_details
;
SADABS-2014/5 (Bruker,2014/5) was used for absorption correction.
wR2(int) was 0.0971 before and 0.0572 after correction.
The Ratio of minimum to maximum transmission is 0.7102.
The \l/2 correction factor is 0.00150.
;
_exptl_crystal_colour 'clear colourless'
_exptl_crystal_colour_lustre clear
_exptl_crystal_colour_primary colourless
_exptl_crystal_density_diffrn 1.732
_exptl_crystal_description block
_exptl_crystal_F_000 1088
_exptl_crystal_size_max 0.120
_exptl_crystal_size_mid 0.090
_exptl_crystal_size_min 0.040
_refine_diff_density_max 0.450
_refine_diff_density_min -0.361
_refine_diff_density_rms 0.093
_refine_ls_abs_structure_details
;
 Refined as an inversion twin.
;
_refine_ls_extinction_method none
_refine_ls_goodness_of_fit_ref 0.886
_refine_ls_hydrogen_treatment constr
_refine_ls_matrix_type full
_refine_ls_number_parameters 218
_refine_ls_number_reflns 5137
_refine_ls_number_restraints 0
_refine_ls_restrained_S_all 0.886
_refine_ls_R_factor_all 0.0244
_refine_ls_R_factor_gt 0.0221
_refine_ls_shift/su_max 0.004
_refine_ls_shift/su_mean 0.000
_refine_ls_structure_factor_coef Fsqd
_refine_ls_weighting_details 'w=1/[\s^2^(Fo^2^)] where P=(Fo^2^+2Fc^2^)/3'
_refine_ls_weighting_scheme calc
_refine_ls_wR_factor_gt 0.0369
_refine_ls_wR_factor_ref 0.0376
_reflns_Friedel_coverage 0.767
_reflns_Friedel_fraction_full 0.999
_reflns_Friedel_fraction_max 1.000
_reflns_number_gt 4890
_reflns_number_total 5137
_reflns_threshold_expression 'I > 2\s(I)'
_cod_data_source_file c6cc07081g2.cif
_cod_data_source_block 3853f
_cod_database_code 7125133
_shelx_space_group_comment
;
The symmetry employed for this shelxl refinement is uniquely defined
by the following loop, which should always be used as a source of
symmetry information in preference to the above space-group names.
They are only intended as comments.
;
_shelxl_version_number 2014/6

loop_
_space_group_symop_operation_xyz
'x, y, z'
'-x+1/2, -y, z+1/2'
'x+1/2, -y+1/2, -z'
'-x, y+1/2, -z+1/2'

loop_
_atom_site_label
_atom_site_type_symbol
_atom_site_fract_x
_atom_site_fract_y
_atom_site_fract_z
_atom_site_U_iso_or_equiv
_atom_site_adp_type
_atom_site_occupancy
_atom_site_site_symmetry_order
_atom_site_calc_flag
_atom_site_refinement_flags_posn
_atom_site_refinement_flags_adp
W W -0.09950(2) -0.01884(2) -0.81460(2) 0.01335(5) Uani 1 1 d . .
P P -0.34356(12) 0.03184(12) -0.83072(4) 0.0114(2) Uani 1 1 d . .
Si1 Si -0.50095(17) 0.23633(13) -0.91224(6) 0.0206(3) Uani 1 1 d . .
Si2 Si -0.47290(16) -0.07814(13) -0.95074(6) 0.0191(3) Uani 1 1 d . .
O1 O -0.4056(4) 0.1493(3) -0.78384(12) 0.0165(7) Uani 1 1 d . .
O2 O 0.2044(4) -0.0966(4) -0.78039(16) 0.0315(9) Uani 1 1 d . .
O3 O -0.0586(4) -0.0997(3) -0.95299(14) 0.0322(11) Uani 1 1 d . .
O4 O -0.1825(4) -0.3222(4) -0.78811(16) 0.0320(10) Uani 1 1 d . .
O5 O -0.1536(4) 0.0714(4) -0.67728(13) 0.0322(9) Uani 1 1 d . .
O6 O -0.0261(4) 0.2865(3) -0.84552(15) 0.0284(9) Uani 1 1 d . .
C1 C -0.4849(5) 0.0527(5) -0.74828(19) 0.0218(12) Uani 1 1 d . .
H1A H -0.5810 0.0816 -0.7429 0.026 Uiso 1 1 calc R U
H1B H -0.4431 0.0349 -0.7081 0.026 Uiso 1 1 calc R U
C2 C -0.4727(5) -0.0683(5) -0.79104(19) 0.0168(11) Uani 1 1 d . .
H2A H -0.5559 -0.0870 -0.8152 0.020 Uiso 1 1 calc R U
H2B H -0.4369 -0.1508 -0.7716 0.020 Uiso 1 1 calc R U
C3 C -0.4012(6) 0.0726(4) -0.90669(16) 0.0136(9) Uani 1 1 d . .
H3 H -0.3143 0.0934 -0.9287 0.016 Uiso 1 1 calc R U
C4 C -0.6638(5) 0.2350(5) -0.8689(2) 0.0294(13) Uani 1 1 d . .
H4A H -0.7218 0.1613 -0.8834 0.044 Uiso 1 1 calc R U
H4B H -0.6443 0.2223 -0.8255 0.044 Uiso 1 1 calc R U
H4C H -0.7114 0.3207 -0.8747 0.044 Uiso 1 1 calc R U
C5 C -0.3863(7) 0.3749(4) -0.8864(2) 0.0305(14) Uani 1 1 d . .
H5A H -0.3014 0.3731 -0.9101 0.046 Uiso 1 1 calc R U
H5B H -0.4323 0.4614 -0.8924 0.046 Uiso 1 1 calc R U
H5C H -0.3651 0.3630 -0.8432 0.046 Uiso 1 1 calc R U
C6 C -0.5429(7) 0.2677(5) -0.9942(2) 0.0384(17) Uani 1 1 d . .
H6A H -0.4584 0.2689 -1.0181 0.058 Uiso 1 1 calc R U
H6B H -0.6030 0.1961 -1.0092 0.058 Uiso 1 1 calc R U
H6C H -0.5894 0.3545 -0.9982 0.058 Uiso 1 1 calc R U
C7 C -0.6627(6) -0.0870(6) -0.9482(2) 0.0310(14) Uani 1 1 d . .
H7A H -0.7013 -0.0031 -0.9640 0.046 Uiso 1 1 calc R U
H7B H -0.6942 -0.1625 -0.9732 0.046 Uiso 1 1 calc R U
H7C H -0.6927 -0.1001 -0.9061 0.046 Uiso 1 1 calc R U
C8 C -0.4121(7) -0.0608(5) -1.03081(17) 0.0316(14) Uani 1 1 d . .
H8A H -0.3120 -0.0563 -1.0313 0.047 Uiso 1 1 calc R U
H8B H -0.4425 -0.1386 -1.0546 0.047 Uiso 1 1 calc R U
H8C H -0.4499 0.0215 -1.0486 0.047 Uiso 1 1 calc R U
C9 C -0.4056(7) -0.2401(4) -0.92019(18) 0.0248(12) Uani 1 1 d . .
H9A H -0.3054 -0.2385 -0.9209 0.037 Uiso 1 1 calc R U
H9B H -0.4373 -0.2522 -0.8783 0.037 Uiso 1 1 calc R U
H9C H -0.4387 -0.3146 -0.9453 0.037 Uiso 1 1 calc R U
C10 C 0.0961(6) -0.0661(5) -0.7940(2) 0.0215(10) Uani 1 1 d . .
C11 C -0.0725(5) -0.0700(4) -0.9029(2) 0.0198(12) Uani 1 1 d . .
C12 C -0.1518(5) -0.2121(5) -0.7970(2) 0.0208(11) Uani 1 1 d . .
C13 C -0.1334(5) 0.0379(5) -0.7260(2) 0.0209(11) Uani 1 1 d . .
C14 C -0.0522(5) 0.1775(5) -0.83468(19) 0.0192(11) Uani 1 1 d . .

loop_
_atom_site_aniso_label
_atom_site_aniso_U_11
_atom_site_aniso_U_22
_atom_site_aniso_U_33
_atom_site_aniso_U_23
_atom_site_aniso_U_13
_atom_site_aniso_U_12
W 0.00981(8) 0.01594(8) 0.01430(8) 0.00043(8) 0.00091(8) -0.00044(8)
P 0.0116(6) 0.0116(5) 0.0109(5) -0.0003(5) 0.0005(4) 0.0005(5)
Si1 0.0287(9) 0.0169(7) 0.0163(7) 0.0039(5) -0.0010(6) 0.0073(6)
Si2 0.0257(9) 0.0176(7) 0.0141(6) -0.0009(5) -0.0040(6) -0.0018(6)
O1 0.0182(19) 0.0157(15) 0.0154(14) -0.0019(12) 0.0026(16) 0.0012(18)
O2 0.015(2) 0.031(2) 0.048(2) 0.0001(18) 0.0001(19) -0.0004(18)
O3 0.047(3) 0.029(2) 0.0196(18) -0.0056(16) 0.0070(18) 0.0059(19)
O4 0.023(2) 0.025(2) 0.048(2) 0.0103(18) -0.0014(19) -0.0016(18)
O5 0.038(2) 0.045(2) 0.0145(17) -0.0032(16) -0.0015(16) 0.0055(18)
O6 0.034(3) 0.021(2) 0.0301(19) 0.0010(16) 0.0011(18) -0.0098(19)
C1 0.016(3) 0.028(3) 0.021(2) 0.003(2) 0.008(2) 0.000(2)
C2 0.013(3) 0.019(2) 0.018(2) 0.0021(19) 0.001(2) -0.001(2)
C3 0.017(2) 0.013(2) 0.0109(19) 0.0011(16) 0.004(2) 0.000(2)
C4 0.022(3) 0.035(3) 0.032(3) 0.000(3) -0.004(3) 0.010(3)
C5 0.051(4) 0.015(2) 0.025(3) 0.003(2) 0.009(3) -0.001(3)
C6 0.063(5) 0.031(3) 0.021(3) 0.004(2) -0.003(3) 0.015(3)
C7 0.024(3) 0.041(4) 0.029(3) -0.002(3) -0.009(3) -0.009(3)
C8 0.055(4) 0.026(3) 0.014(2) -0.002(2) 0.002(3) 0.000(3)
C9 0.040(4) 0.018(2) 0.016(2) -0.0050(18) 0.001(3) -0.001(3)
C10 0.015(3) 0.023(2) 0.026(2) 0.0002(19) 0.003(2) -0.001(3)
C11 0.021(3) 0.011(2) 0.028(3) 0.002(2) 0.003(2) 0.000(2)
C12 0.013(3) 0.027(3) 0.022(3) 0.005(2) -0.002(2) 0.004(2)
C13 0.016(3) 0.023(3) 0.024(2) 0.002(2) -0.0046(19) 0.001(2)
C14 0.015(3) 0.028(3) 0.014(2) -0.005(2) -0.0002(19) -0.002(2)

loop_
_atom_type_symbol
_atom_type_description
_atom_type_scat_dispersion_real
_atom_type_scat_dispersion_imag
_atom_type_scat_source
C C 0.0033 0.0016 'International Tables Vol C Tables 4.2.6.8 and 6.1.1.4'
H H 0.0000 0.0000 'International Tables Vol C Tables 4.2.6.8 and 6.1.1.4'
O O 0.0106 0.0060 'International Tables Vol C Tables 4.2.6.8 and 6.1.1.4'
P P 0.1023 0.0942 'International Tables Vol C Tables 4.2.6.8 and 6.1.1.4'
Si Si 0.0817 0.0704 'International Tables Vol C Tables 4.2.6.8 and 6.1.1.4'
W W -0.8490 6.8722 'International Tables Vol C Tables 4.2.6.8 and 6.1.1.4'

loop_
_citation_id
_citation_doi
_citation_year
1 10.1039/C6CC04667C 2016

loop_
_geom_angle_atom_site_label_1
_geom_angle_atom_site_label_2
_geom_angle_atom_site_label_3
_geom_angle
C10 W C11 91.91(19)
C10 W C12 88.6(2)
C11 W C12 88.69(18)
C10 W C14 93.2(2)
C11 W C14 90.19(17)
C12 W C14 177.9(2)
C10 W C13 90.21(18)
C11 W C13 177.7(2)
C12 W C13 92.26(19)
C14 W C13 88.80(18)
C10 W P 174.95(13)
C11 W P 92.28(15)
C12 W P 88.71(15)
C14 W P 89.58(15)
C13 W P 85.66(13)
O1 P C3 107.44(18)
O1 P C2 80.57(19)
C3 P C2 110.3(2)
O1 P W 113.91(14)
C3 P W 118.72(18)
C2 P W 119.22(17)
C4 Si1 C5 111.3(3)
C4 Si1 C6 107.9(3)
C5 Si1 C6 107.5(3)
C4 Si1 C3 113.6(2)
C5 Si1 C3 107.8(2)
C6 Si1 C3 108.5(2)
C7 Si2 C9 107.5(3)
C7 Si2 C8 110.5(3)
C9 Si2 C8 107.9(2)
C7 Si2 C3 112.7(2)
C9 Si2 C3 111.4(2)
C8 Si2 C3 106.7(2)
C1 O1 P 93.6(2)
O1 C1 C2 98.4(3)
O1 C1 H1A 112.1
C2 C1 H1A 112.1
O1 C1 H1B 112.1
C2 C1 H1B 112.1
H1A C1 H1B 109.7
C1 C2 P 85.4(3)
C1 C2 H2A 114.4
P C2 H2A 114.4
C1 C2 H2B 114.4
P C2 H2B 114.4
H2A C2 H2B 111.5
P C3 Si1 114.3(2)
P C3 Si2 113.9(2)
Si1 C3 Si2 116.7(3)
P C3 H3 103.2
Si1 C3 H3 103.2
Si2 C3 H3 103.2
Si1 C4 H4A 109.5
Si1 C4 H4B 109.5
H4A C4 H4B 109.5
Si1 C4 H4C 109.5
H4A C4 H4C 109.5
H4B C4 H4C 109.5
Si1 C5 H5A 109.5
Si1 C5 H5B 109.5
H5A C5 H5B 109.5
Si1 C5 H5C 109.5
H5A C5 H5C 109.5
H5B C5 H5C 109.5
Si1 C6 H6A 109.5
Si1 C6 H6B 109.5
H6A C6 H6B 109.5
Si1 C6 H6C 109.5
H6A C6 H6C 109.5
H6B C6 H6C 109.5
Si2 C7 H7A 109.5
Si2 C7 H7B 109.5
H7A C7 H7B 109.5
Si2 C7 H7C 109.5
H7A C7 H7C 109.5
H7B C7 H7C 109.5
Si2 C8 H8A 109.5
Si2 C8 H8B 109.5
H8A C8 H8B 109.5
Si2 C8 H8C 109.5
H8A C8 H8C 109.5
H8B C8 H8C 109.5
Si2 C9 H9A 109.5
Si2 C9 H9B 109.5
H9A C9 H9B 109.5
Si2 C9 H9C 109.5
H9A C9 H9C 109.5
H9B C9 H9C 109.5
O2 C10 W 177.0(4)
O3 C11 W 179.2(5)
O4 C12 W 178.7(4)
O5 C13 W 178.7(4)
O6 C14 W 179.7(4)

loop_
_geom_bond_atom_site_label_1
_geom_bond_atom_site_label_2
_geom_bond_distance
W C10 2.022(6)
W C11 2.025(5)
W C12 2.028(5)
W C14 2.056(5)
W C13 2.056(5)
W P 2.4649(12)
P O1 1.672(3)
P C3 1.810(4)
P C2 1.830(5)
Si1 C4 1.857(5)
Si1 C5 1.866(5)
Si1 C6 1.876(5)
Si1 C3 1.903(5)
Si2 C7 1.859(6)
Si2 C9 1.866(5)
Si2 C8 1.867(4)
Si2 C3 1.918(4)
O1 C1 1.462(5)
O2 C10 1.141(6)
O3 C11 1.149(5)
O4 C12 1.153(6)
O5 C13 1.140(5)
O6 C14 1.140(5)
C1 C2 1.532(6)
C1 H1A 0.9900
C1 H1B 0.9900
C2 H2A 0.9900
C2 H2B 0.9900
C3 H3 1.0000
C4 H4A 0.9800
C4 H4B 0.9800
C4 H4C 0.9800
C5 H5A 0.9800
C5 H5B 0.9800
C5 H5C 0.9800
C6 H6A 0.9800
C6 H6B 0.9800
C6 H6C 0.9800
C7 H7A 0.9800
C7 H7B 0.9800
C7 H7C 0.9800
C8 H8A 0.9800
C8 H8B 0.9800
C8 H8C 0.9800
C9 H9A 0.9800
C9 H9B 0.9800
C9 H9C 0.9800

loop_
_geom_torsion_atom_site_label_1
_geom_torsion_atom_site_label_2
_geom_torsion_atom_site_label_3
_geom_torsion_atom_site_label_4
_geom_torsion
C3 P O1 C1 118.7(3)
C2 P O1 C1 10.2(3)
W P O1 C1 -107.7(3)
P O1 C1 C2 -12.2(3)
O1 C1 C2 P 11.1(3)
O1 P C2 C1 -9.8(3)
C3 P C2 C1 -115.0(3)
W P C2 C1 102.4(3)
O1 P C3 Si1 3.9(3)
C2 P C3 Si1 90.0(3)
W P C3 Si1 -127.2(2)
O1 P C3 Si2 -133.8(3)
C2 P C3 Si2 -47.7(3)
W P C3 Si2 95.1(3)
